data_4121115
loop_
_publ_author_name
'Yun-Rong Chen'
'Wei-Liang Duan'

_publ_section_title
;
 Silver-Mediated Oxidative C-H/P-H Functionalization: An Efficient Route
 for the Synthesis of Benzo[b]phosphole Oxides
;
_journal_name_full 'Journal of the American Chemical Society'
_journal_page_first 16754
_journal_page_last 16757
_journal_paper_doi 10.1021/ja407373g
_journal_volume 135
_journal_year 2013
_chemical_formula_sum 'C26 H17 F2 O P'
_chemical_formula_weight 414.37
_chemical_name_systematic
; 
 ? 
;
_space_group_IT_number 14
_symmetry_cell_setting monoclinic
_symmetry_space_group_name_Hall '-P 2yn'
_symmetry_space_group_name_H-M 'P 1 21/n 1'
_atom_sites_solution_hydrogens geom
_atom_sites_solution_primary direct
_atom_sites_solution_secondary difmap
_audit_creation_method SHELXL-97
_cell_angle_alpha 90.00
_cell_angle_beta 90.277(3)
_cell_angle_gamma 90.00
_cell_formula_units_Z 4
_cell_length_a 10.0388(13)
_cell_length_b 10.1015(14)
_cell_length_c 19.139(3)
_cell_measurement_reflns_used 3000
_cell_measurement_temperature 140(2)
_cell_measurement_theta_max 28.58
_cell_measurement_theta_min 2.86
_cell_volume 1940.8(5)
_computing_cell_refinement 'Bruker SAINT'
_computing_data_collection 'Bruker APEX2'
_computing_data_reduction 'Bruker SAINT'
_computing_molecular_graphics 'Bruker SHELXTL'
_computing_publication_material 'Bruker SHELXTL'
_computing_structure_refinement 'SHELXL-97 (Sheldrick, 2008)'
_computing_structure_solution 'SHELXS-97 (Sheldrick, 2008)'
_diffrn_ambient_temperature 140(2)
_diffrn_measured_fraction_theta_full 0.997
_diffrn_measured_fraction_theta_max 0.997
_diffrn_measurement_device_type 'Bruker APEX-II CCD'
_diffrn_measurement_method '\f and \w scans'
_diffrn_radiation_monochromator graphite
_diffrn_radiation_source 'fine-focus sealed tube'
_diffrn_radiation_type MoK\a
_diffrn_radiation_wavelength 0.71073
_diffrn_reflns_av_R_equivalents 0.0517
_diffrn_reflns_av_sigmaI/netI 0.0579
_diffrn_reflns_limit_h_max 14
_diffrn_reflns_limit_h_min -14
_diffrn_reflns_limit_k_max 14
_diffrn_reflns_limit_k_min -14
_diffrn_reflns_limit_l_max 27
_diffrn_reflns_limit_l_min -23
_diffrn_reflns_number 18975
_diffrn_reflns_theta_full 30.58
_diffrn_reflns_theta_max 30.58
_diffrn_reflns_theta_min 2.13
_exptl_absorpt_coefficient_mu 0.176
_exptl_absorpt_correction_T_max 0.9775
_exptl_absorpt_correction_T_min 0.9656
_exptl_absorpt_correction_type multi-scan
_exptl_absorpt_process_details sadabs
_exptl_crystal_colour colourless
_exptl_crystal_density_diffrn 1.418
_exptl_crystal_description block
_exptl_crystal_F_000 856
_exptl_crystal_size_max 0.20
_exptl_crystal_size_mid 0.16
_exptl_crystal_size_min 0.13
_refine_diff_density_max 0.453
_refine_diff_density_min -0.366
_refine_diff_density_rms 0.068
_refine_ls_extinction_method none
_refine_ls_goodness_of_fit_ref 1.019
_refine_ls_hydrogen_treatment constr
_refine_ls_matrix_type full
_refine_ls_number_parameters 271
_refine_ls_number_reflns 5953
_refine_ls_number_restraints 0
_refine_ls_restrained_S_all 1.019
_refine_ls_R_factor_all 0.0816
_refine_ls_R_factor_gt 0.0490
_refine_ls_shift/su_max 0.002
_refine_ls_shift/su_mean 0.000
_refine_ls_structure_factor_coef Fsqd
_refine_ls_weighting_details 'calc w=1/[\s^2^(Fo^2^)+(0.0761P)^2^+0.2366P] where P=(Fo^2^+2Fc^2^)/3'
_refine_ls_weighting_scheme calc
_refine_ls_wR_factor_gt 0.1259
_refine_ls_wR_factor_ref 0.1443
_reflns_number_gt 4128
_reflns_number_total 5953
_reflns_threshold_expression >2sigma(I)
_cod_data_source_file ja407373g_si_002.cif
_cod_data_source_block mo_dm13075_0m
_cod_original_cell_volume 1940.8(4)
_cod_database_code 4121115

loop_
_symmetry_equiv_pos_as_xyz
'x, y, z'
'-x+1/2, y+1/2, -z+1/2'
'-x, -y, -z'
'x-1/2, -y-1/2, z-1/2'

loop_
_atom_site_label
_atom_site_type_symbol
_atom_site_fract_x
_atom_site_fract_y
_atom_site_fract_z
_atom_site_U_iso_or_equiv
_atom_site_adp_type
_atom_site_occupancy
_atom_site_symmetry_multiplicity
_atom_site_calc_flag
_atom_site_refinement_flags
P1 P 0.10536(4) 0.80390(4) 0.03921(2) 0.01947(12) Uani 1 1 d .
F1 F -0.24238(11) 0.73603(13) 0.28068(6) 0.0363(3) Uani 1 1 d .
F2 F 0.58357(13) 1.10358(14) 0.12601(7) 0.0429(3) Uani 1 1 d .
O1 O 0.05247(13) 0.84605(13) -0.02953(7) 0.0250(3) Uani 1 1 d .
C1 C -0.00557(17) 0.80432(17) 0.11239(9) 0.0209(3) Uani 1 1 d .
C2 C -0.08509(18) 0.90627(18) 0.13703(10) 0.0247(4) Uani 1 1 d .
H2 H -0.0850 0.9904 0.1148 0.030 Uiso 1 1 calc R
C3 C -0.16546(18) 0.88291(19) 0.19522(10) 0.0267(4) Uani 1 1 d .
H3 H -0.2220 0.9502 0.2131 0.032 Uiso 1 1 calc R
C4 C -0.16034(18) 0.7594(2) 0.22598(9) 0.0249(4) Uani 1 1 d .
C5 C -0.07863(16) 0.65773(18) 0.20404(9) 0.0214(3) Uani 1 1 d .
H5 H -0.0759 0.5754 0.2280 0.026 Uiso 1 1 calc R
C6 C -0.00040(16) 0.68088(17) 0.14545(9) 0.0191(3) Uani 1 1 d .
C7 C 0.09066(16) 0.58429(16) 0.11140(9) 0.0183(3) Uani 1 1 d .
C8 C 0.14763(17) 0.63049(16) 0.05179(9) 0.0192(3) Uani 1 1 d .
C9 C 0.23197(16) 0.55868(17) 0.00108(9) 0.0198(3) Uani 1 1 d .
C10 C 0.22276(17) 0.42195(18) -0.00920(9) 0.0222(4) Uani 1 1 d .
H10 H 0.1631 0.3711 0.0183 0.027 Uiso 1 1 calc R
C11 C 0.30066(19) 0.36011(19) -0.05947(10) 0.0258(4) Uani 1 1 d .
H11 H 0.2939 0.2671 -0.0658 0.031 Uiso 1 1 calc R
C12 C 0.3876(2) 0.4320(2) -0.10023(11) 0.0303(4) Uani 1 1 d .
H12 H 0.4405 0.3890 -0.1344 0.036 Uiso 1 1 calc R
C13 C 0.3969(2) 0.5675(2) -0.09083(11) 0.0352(5) Uani 1 1 d .
H13 H 0.4567 0.6175 -0.1186 0.042 Uiso 1 1 calc R
C14 C 0.31962(19) 0.63076(19) -0.04114(10) 0.0295(4) Uani 1 1 d .
H14 H 0.3261 0.7240 -0.0357 0.035 Uiso 1 1 calc R
C15 C 0.12035(17) 0.45489(16) 0.14461(8) 0.0179(3) Uani 1 1 d .
C16 C 0.02209(19) 0.35984(18) 0.15589(9) 0.0243(4) Uani 1 1 d .
H16 H -0.0676 0.3773 0.1429 0.029 Uiso 1 1 calc R
C17 C 0.0561(2) 0.23912(19) 0.18630(10) 0.0317(4) Uani 1 1 d .
H17 H -0.0108 0.1741 0.1935 0.038 Uiso 1 1 calc R
C18 C 0.1857(2) 0.2130(2) 0.20598(11) 0.0369(5) Uani 1 1 d .
H18 H 0.2079 0.1300 0.2262 0.044 Uiso 1 1 calc R
C19 C 0.2832(2) 0.3074(2) 0.19641(11) 0.0332(5) Uani 1 1 d .
H19 H 0.3721 0.2900 0.2109 0.040 Uiso 1 1 calc R
C20 C 0.25132(18) 0.42766(19) 0.16556(10) 0.0247(4) Uani 1 1 d .
H20 H 0.3189 0.4921 0.1586 0.030 Uiso 1 1 calc R
C21 C 0.25119(17) 0.89511(17) 0.06687(9) 0.0213(3) Uani 1 1 d .
C22 C 0.2774(2) 1.01808(19) 0.03749(11) 0.0303(4) Uani 1 1 d .
H22 H 0.2181 1.0539 0.0036 0.036 Uiso 1 1 calc R
C23 C 0.3900(2) 1.0891(2) 0.05744(11) 0.0355(5) Uani 1 1 d .
H23 H 0.4090 1.1730 0.0373 0.043 Uiso 1 1 calc R
C24 C 0.47269(19) 1.03513(19) 0.10665(10) 0.0272(4) Uani 1 1 d .
C25 C 0.4482(2) 0.9160(2) 0.13843(11) 0.0344(5) Uani 1 1 d .
H25 H 0.5064 0.8825 0.1735 0.041 Uiso 1 1 calc R
C26 C 0.3365(2) 0.8460(2) 0.11791(11) 0.0333(5) Uani 1 1 d .
H26 H 0.3178 0.7630 0.1390 0.040 Uiso 1 1 calc R

loop_
_atom_site_aniso_label
_atom_site_aniso_U_11
_atom_site_aniso_U_22
_atom_site_aniso_U_33
_atom_site_aniso_U_23
_atom_site_aniso_U_13
_atom_site_aniso_U_12
P1 0.0218(2) 0.0151(2) 0.0215(2) 0.00291(16) -0.00002(16) -0.00092(16)
F1 0.0309(6) 0.0421(7) 0.0359(7) 0.0038(5) 0.0147(5) 0.0080(5)
F2 0.0425(7) 0.0407(8) 0.0454(8) 0.0076(6) -0.0141(6) -0.0232(6)
O1 0.0305(7) 0.0211(6) 0.0233(7) 0.0053(5) -0.0040(5) 0.0009(5)
C1 0.0204(8) 0.0191(8) 0.0233(8) 0.0005(7) -0.0008(6) -0.0011(6)
C2 0.0269(9) 0.0178(8) 0.0296(10) 0.0005(7) -0.0039(7) 0.0001(7)
C3 0.0225(8) 0.0270(9) 0.0305(10) -0.0040(7) 0.0008(7) 0.0062(7)
C4 0.0200(8) 0.0314(10) 0.0232(9) -0.0004(7) 0.0039(7) 0.0020(7)
C5 0.0196(8) 0.0220(8) 0.0227(9) 0.0026(6) 0.0006(6) -0.0002(6)
C6 0.0161(7) 0.0196(8) 0.0217(8) -0.0012(6) -0.0007(6) -0.0011(6)
C7 0.0165(7) 0.0159(7) 0.0225(8) 0.0002(6) -0.0014(6) -0.0012(6)
C8 0.0191(7) 0.0157(7) 0.0227(8) 0.0015(6) -0.0004(6) -0.0016(6)
C9 0.0182(8) 0.0202(8) 0.0209(8) 0.0004(6) -0.0005(6) 0.0014(6)
C10 0.0227(8) 0.0213(8) 0.0226(9) 0.0014(7) 0.0015(7) -0.0037(7)
C11 0.0304(9) 0.0205(9) 0.0264(9) -0.0031(7) -0.0002(7) 0.0000(7)
C12 0.0297(10) 0.0312(10) 0.0301(10) -0.0030(8) 0.0080(8) 0.0034(8)
C13 0.0347(11) 0.0303(11) 0.0410(12) 0.0005(9) 0.0197(9) -0.0017(8)
C14 0.0311(10) 0.0203(9) 0.0373(11) 0.0005(8) 0.0116(8) -0.0013(7)
C15 0.0225(8) 0.0153(7) 0.0159(8) 0.0010(6) 0.0016(6) -0.0007(6)
C16 0.0274(9) 0.0210(9) 0.0245(9) 0.0001(7) 0.0034(7) -0.0041(7)
C17 0.0466(12) 0.0169(8) 0.0318(10) 0.0014(7) 0.0096(9) -0.0039(8)
C18 0.0550(14) 0.0235(10) 0.0323(11) 0.0092(8) 0.0114(10) 0.0116(9)
C19 0.0325(10) 0.0350(11) 0.0320(11) 0.0078(9) 0.0030(8) 0.0130(9)
C20 0.0238(9) 0.0250(9) 0.0252(9) 0.0014(7) 0.0015(7) 0.0026(7)
C21 0.0240(8) 0.0183(8) 0.0216(8) 0.0015(6) 0.0024(7) -0.0022(6)
C22 0.0355(10) 0.0216(9) 0.0336(11) 0.0090(8) -0.0098(8) -0.0055(8)
C23 0.0435(12) 0.0247(10) 0.0383(12) 0.0122(8) -0.0085(9) -0.0154(9)
C24 0.0292(10) 0.0259(9) 0.0264(10) -0.0016(7) -0.0026(7) -0.0105(7)
C25 0.0349(10) 0.0294(10) 0.0389(12) 0.0100(9) -0.0148(9) -0.0081(9)
C26 0.0384(11) 0.0250(10) 0.0364(11) 0.0115(8) -0.0117(9) -0.0094(8)

loop_
_atom_type_symbol
_atom_type_description
_atom_type_scat_dispersion_real
_atom_type_scat_dispersion_imag
_atom_type_scat_source
C C 0.0033 0.0016 'International Tables Vol C Tables 4.2.6.8 and 6.1.1.4'
H H 0.0000 0.0000 'International Tables Vol C Tables 4.2.6.8 and 6.1.1.4'
O O 0.0106 0.0060 'International Tables Vol C Tables 4.2.6.8 and 6.1.1.4'
F F 0.0171 0.0103 'International Tables Vol C Tables 4.2.6.8 and 6.1.1.4'
P P 0.1023 0.0942 'International Tables Vol C Tables 4.2.6.8 and 6.1.1.4'

loop_
_geom_angle_atom_site_label_1
_geom_angle_atom_site_label_2
_geom_angle_atom_site_label_3
_geom_angle
O1 P1 C1 118.19(8)
O1 P1 C21 113.62(8)
C1 P1 C21 105.98(8)
O1 P1 C8 118.54(8)
C1 P1 C8 92.54(8)
C21 P1 C8 105.32(8)
C2 C1 C6 121.88(16)
C2 C1 P1 128.89(14)
C6 C1 P1 109.22(13)
C1 C2 C3 118.73(17)
C1 C2 H2 120.6
C3 C2 H2 120.6
C4 C3 C2 118.15(17)
C4 C3 H3 120.9
C2 C3 H3 120.9
F1 C4 C3 117.73(16)
F1 C4 C5 117.96(17)
C3 C4 C5 124.30(16)
C4 C5 C6 117.27(16)
C4 C5 H5 121.4
C6 C5 H5 121.4
C5 C6 C1 119.62(16)
C5 C6 C7 126.33(16)
C1 C6 C7 114.04(15)
C8 C7 C15 125.24(15)
C8 C7 C6 113.79(15)
C15 C7 C6 120.82(14)
C7 C8 C9 128.69(16)
C7 C8 P1 110.03(13)
C9 C8 P1 121.27(12)
C10 C9 C14 118.25(16)
C10 C9 C8 122.59(15)
C14 C9 C8 119.07(16)
C11 C10 C9 120.26(16)
C11 C10 H10 119.9
C9 C10 H10 119.9
C12 C11 C10 120.91(18)
C12 C11 H11 119.5
C10 C11 H11 119.5
C11 C12 C13 119.33(18)
C11 C12 H12 120.3
C13 C12 H12 120.3
C12 C13 C14 120.51(18)
C12 C13 H13 119.7
C14 C13 H13 119.7
C13 C14 C9 120.73(18)
C13 C14 H14 119.6
C9 C14 H14 119.6
C16 C15 C20 118.98(16)
C16 C15 C7 122.17(16)
C20 C15 C7 118.84(15)
C17 C16 C15 119.71(18)
C17 C16 H16 120.1
C15 C16 H16 120.1
C18 C17 C16 120.70(19)
C18 C17 H17 119.6
C16 C17 H17 119.6
C17 C18 C19 120.09(19)
C17 C18 H18 120.0
C19 C18 H18 120.0
C18 C19 C20 119.95(19)
C18 C19 H19 120.0
C20 C19 H19 120.0
C19 C20 C15 120.54(18)
C19 C20 H20 119.7
C15 C20 H20 119.7
C26 C21 C22 119.18(17)
C26 C21 P1 121.33(14)
C22 C21 P1 119.48(14)
C21 C22 C23 120.35(18)
C21 C22 H22 119.8
C23 C22 H22 119.8
C24 C23 C22 118.29(18)
C24 C23 H23 120.9
C22 C23 H23 120.9
F2 C24 C23 118.59(17)
F2 C24 C25 118.27(18)
C23 C24 C25 123.13(18)
C24 C25 C26 118.06(19)
C24 C25 H25 121.0
C26 C25 H25 121.0
C25 C26 C21 120.95(18)
C25 C26 H26 119.5
C21 C26 H26 119.5

loop_
_geom_bond_atom_site_label_1
_geom_bond_atom_site_label_2
_geom_bond_distance
P1 O1 1.4789(13)
P1 C1 1.7935(18)
P1 C21 1.8069(18)
P1 C8 1.8181(17)
F1 C4 1.356(2)
F2 C24 1.360(2)
C1 C2 1.387(2)
C1 C6 1.399(2)
C2 C3 1.398(3)
C2 H2 0.9500
C3 C4 1.380(3)
C3 H3 0.9500
C4 C5 1.381(2)
C5 C6 1.392(2)
C5 H5 0.9500
C6 C7 1.489(2)
C7 C8 1.361(2)
C7 C15 1.483(2)
C8 C9 1.481(2)
C9 C10 1.398(2)
C9 C14 1.402(2)
C10 C11 1.391(2)
C10 H10 0.9500
C11 C12 1.380(3)
C11 H11 0.9500
C12 C13 1.383(3)
C12 H12 0.9500
C13 C14 1.386(3)
C13 H13 0.9500
C14 H14 0.9500
C15 C16 1.394(2)
C15 C20 1.400(2)
C16 C17 1.393(3)
C16 H16 0.9500
C17 C18 1.378(3)
C17 H17 0.9500
C18 C19 1.379(3)
C18 H18 0.9500
C19 C20 1.388(3)
C19 H19 0.9500
C20 H20 0.9500
C21 C26 1.388(3)
C21 C22 1.389(2)
C22 C23 1.391(3)
C22 H22 0.9500
C23 C24 1.366(3)
C23 H23 0.9500
C24 C25 1.372(3)
C25 C26 1.381(3)
C25 H25 0.9500
C26 H26 0.9500

loop_
_geom_torsion_atom_site_label_1
_geom_torsion_atom_site_label_2
_geom_torsion_atom_site_label_3
_geom_torsion_atom_site_label_4
_geom_torsion
O1 P1 C1 C2 -53.03(19)
C21 P1 C1 C2 75.75(18)
C8 P1 C1 C2 -177.52(17)
O1 P1 C1 C6 128.29(13)
C21 P1 C1 C6 -102.93(13)
C8 P1 C1 C6 3.80(13)
C6 C1 C2 C3 -2.2(3)
P1 C1 C2 C3 179.31(14)
C1 C2 C3 C4 0.8(3)
C2 C3 C4 F1 -177.50(16)
C2 C3 C4 C5 1.5(3)
F1 C4 C5 C6 176.53(16)
C3 C4 C5 C6 -2.5(3)
C4 C5 C6 C1 1.1(3)
C4 C5 C6 C7 -177.66(17)
C2 C1 C6 C5 1.2(3)
P1 C1 C6 C5 179.97(13)
C2 C1 C6 C7 -179.93(16)
P1 C1 C6 C7 -1.14(19)
C5 C6 C7 C8 175.43(17)
C1 C6 C7 C8 -3.4(2)
C5 C6 C7 C15 -8.8(3)
C1 C6 C7 C15 172.45(15)
C15 C7 C8 C9 10.9(3)
C6 C7 C8 C9 -173.53(16)
C15 C7 C8 P1 -169.52(13)
C6 C7 C8 P1 6.08(19)
O1 P1 C8 C7 -129.97(13)
C1 P1 C8 C7 -5.74(14)
C21 P1 C8 C7 101.58(13)
O1 P1 C8 C9 49.67(17)
C1 P1 C8 C9 173.89(14)
C21 P1 C8 C9 -78.78(15)
C7 C8 C9 C10 27.1(3)
P1 C8 C9 C10 -152.42(15)
C7 C8 C9 C14 -156.41(19)
P1 C8 C9 C14 24.0(2)
C14 C9 C10 C11 1.0(3)
C8 C9 C10 C11 177.46(16)
C9 C10 C11 C12 -0.3(3)
C10 C11 C12 C13 -0.1(3)
C11 C12 C13 C14 -0.2(3)
C12 C13 C14 C9 0.8(3)
C10 C9 C14 C13 -1.2(3)
C8 C9 C14 C13 -177.83(19)
C8 C7 C15 C16 -121.30(19)
C6 C7 C15 C16 63.4(2)
C8 C7 C15 C20 59.0(2)
C6 C7 C15 C20 -116.34(18)
C20 C15 C16 C17 -1.3(3)
C7 C15 C16 C17 178.97(16)
C15 C16 C17 C18 0.6(3)
C16 C17 C18 C19 0.7(3)
C17 C18 C19 C20 -1.4(3)
C18 C19 C20 C15 0.7(3)
C16 C15 C20 C19 0.7(3)
C7 C15 C20 C19 -179.60(17)
O1 P1 C21 C26 -160.66(16)
C1 P1 C21 C26 67.92(18)
C8 P1 C21 C26 -29.33(18)
O1 P1 C21 C22 20.56(18)
C1 P1 C21 C22 -110.86(16)
C8 P1 C21 C22 151.89(16)
C26 C21 C22 C23 2.0(3)
P1 C21 C22 C23 -179.18(17)
C21 C22 C23 C24 -0.5(3)
C22 C23 C24 F2 179.51(19)
C22 C23 C24 C25 -1.6(3)
F2 C24 C25 C26 -179.12(19)
C23 C24 C25 C26 2.0(3)
C24 C25 C26 C21 -0.3(3)
C22 C21 C26 C25 -1.6(3)
P1 C21 C26 C25 179.59(17)
